data_7249050
loop_
_publ_author_name
'Trojan, Michal'
'Hroch, Adam'
'Gruden, Evelin'
'Cva\<cka, Josef'
'\<Cejka, Jan'
'Tav\<car, Ga\<sper'
'Ryb\'a\<ckov\'a, Mark\'eta'
'Kv\'i\<cala, Jaroslav'

_publ_section_title
;
 Modified aryldifluorophenylsilicates with improved activity and
 selectivity in nucleophilic fluorination of secondary substrates
;
_journal_issue 31
_journal_name_full 'RSC Advances'
_journal_page_first 22326
_journal_page_last 22334
_journal_paper_doi 10.1039/D4RA04332D
_journal_volume 14
_journal_year 2024
_chemical_formula_moiety 'C35 H50 F5 N1 Si1'
_chemical_formula_sum 'C35 H50 F5 N Si'
_chemical_formula_weight 607.86
_chemical_name_common
'Butan-1-aminium, N,N,N-tributyl, (TB-5-11)-difluorodiphenyl[(4-trifluoromethyl)phenyl]silicate(1-)'
_chemical_name_systematic 'Tetrabutylammonium difluorodiphenyl[(4-trifluoromethyl)phenyl]silicate'
_space_group_IT_number 14
_space_group_name_Hall '-P 2yn'
_space_group_name_H-M_alt 'P 1 21/n 1'
_symmetry_cell_setting monoclinic
_symmetry_space_group_name_H-M 'P 1 21/n 1'
_atom_sites_solution_hydrogens difmap
_atom_sites_solution_primary direct
_audit_update_record
;
2023-12-07 deposited with the CCDC.	2024-07-04 downloaded from the CCDC.
;
_cell_angle_alpha 90
_cell_angle_beta 90.7602(11)
_cell_angle_gamma 90
_cell_formula_units_Z 4
_cell_length_a 9.6166(3)
_cell_length_b 16.7413(5)
_cell_length_c 20.8563(6)
_cell_measurement_reflns_used 9515
_cell_measurement_temperature 180
_cell_measurement_theta_max 27.47
_cell_measurement_theta_min 2.32
_cell_volume 3357.45(17)
_computing_cell_refinement 'SAINT V8.40B (Bruker AXS LLC, 2019)'
_computing_data_collection 'Apex4 (Bruker AXS, 2019)'
_computing_data_reduction 'SAINT V8.40B (Bruker AXS LLC, 2019)'
_computing_publication_material 'CRYSTALS (Betteridge et al., 2003)'
_computing_structure_refinement 'CRYSTALS (Betteridge et al., 2003)'
_computing_structure_solution 'SIR92 (Altomare et al., 1994)'
_diffrn_ambient_temperature 180
_diffrn_measured_fraction_theta_full 0.999
_diffrn_measured_fraction_theta_max 0.999
_diffrn_measurement_device Area
_diffrn_measurement_device_type 'Bruker Kappa Apex4'
_diffrn_measurement_method '\f & \w scans'
_diffrn_radiation_monochromator graphite
_diffrn_radiation_type 'Mo K\a'
_diffrn_radiation_wavelength 0.71073
_diffrn_reflns_av_R_equivalents 0.037
_diffrn_reflns_av_unetI/netI 0.048
_diffrn_reflns_limit_h_max 12
_diffrn_reflns_limit_h_min -12
_diffrn_reflns_limit_k_max 21
_diffrn_reflns_limit_k_min -21
_diffrn_reflns_limit_l_max 26
_diffrn_reflns_limit_l_min -26
_diffrn_reflns_number 94800
_diffrn_reflns_theta_full 27.102
_diffrn_reflns_theta_max 27.102
_diffrn_reflns_theta_min 1.953
_diffrn_standards_number 0
_exptl_absorpt_coefficient_mu 0.122
_exptl_absorpt_correction_T_max 0.98
_exptl_absorpt_correction_T_min 0.90
_exptl_absorpt_correction_type multi-scan
_exptl_absorpt_process_details 'SADABS (Siemens, 1996)'
_exptl_crystal_colour colourless
_exptl_crystal_density_diffrn 1.202
_exptl_crystal_density_meas ?
_exptl_crystal_density_method 'not measured'
_exptl_crystal_description block
_exptl_crystal_F_000 1304
_exptl_crystal_size_max 0.255
_exptl_crystal_size_mid 0.199
_exptl_crystal_size_min 0.197
_refine_diff_density_max 0.39
_refine_diff_density_min -0.56
_refine_ls_extinction_coef 170(20)
_refine_ls_extinction_method 'Larson (1970), Equation 22'
_refine_ls_goodness_of_fit_ref 1.0000
_refine_ls_hydrogen_treatment constr
_refine_ls_matrix_type full
_refine_ls_number_parameters 380
_refine_ls_number_reflns 7320
_refine_ls_number_restraints 0
_refine_ls_R_factor_all 0.0617
_refine_ls_R_factor_gt 0.0458
_refine_ls_shift/su_max 0.0004185
_refine_ls_shift/su_mean 0.0000486
_refine_ls_structure_factor_coef Fsqd
_refine_ls_weighting_details
;
 Method= Modified Sheldrick 
 w=1/[\s^2^(F^2^) + ( 0.03P)^2^ + 3.41P] 
 ,where P=(max(Fo^2^,0) + 2Fc^2^)/3 
;
_refine_ls_weighting_scheme calc
_refine_ls_wR_factor_all 0.1229
_refine_ls_wR_factor_gt 0.0973
_refine_ls_wR_factor_ref 0.1194
_reflns_limit_h_max 12
_reflns_limit_h_min -12
_reflns_limit_k_max 21
_reflns_limit_k_min 0
_reflns_limit_l_max 26
_reflns_limit_l_min 0
_reflns_number_gt 6034
_reflns_number_total 7413
_reflns_threshold_expression I>2.0\s(I)
_oxford_diffrn_Wilson_B_factor 2.43
_oxford_diffrn_Wilson_scale 152.89
_oxford_refine_ls_scale 0.11980(4)
_cod_data_source_file d4ra04332d2.cif
_cod_data_source_block I_CCDC1
_cod_depositor_comments
;
The following automatic conversions were performed:

data item '_exptl_crystal_density_meas' value 'not measured' was
changed to '?' -- the value is perceived as not measured.

Automatic conversion script
Id: cif_fix_values 8170 2020-07-09 18:12:32Z antanas 
;
_cod_original_sg_symbol_H-M 'P 1 21/n 1 '
_cod_original_formula_sum 'C35 H50 F5 N1 Si1'
_cod_database_code 7249050
_oxford_refine_reflns_threshold_expression I>-3.0\s(I)
_refine_ls_r_factor_ref 0.0599
_reflns_number_all 7407

loop_
_symmetry_equiv_pos_as_xyz
x,y,z
-x,-y,-z
-x+1/2,y+1/2,-z+1/2
x+1/2,-y+1/2,z+1/2

loop_
_atom_site_label
_atom_site_type_symbol
_atom_site_fract_x
_atom_site_fract_y
_atom_site_fract_z
_atom_site_U_iso_or_equiv
_atom_site_occupancy
_atom_site_adp_type
_atom_site_refinement_flags_posn
_atom_site_refinement_flags_adp
_atom_site_refinement_flags_occupancy
_atom_site_disorder_assembly
_atom_site_disorder_group
_atom_site_attached_hydrogens
Si1 Si 0.07882(5) 0.58186(3) 0.17377(2) 0.0264 1.0000 Uani . . . . . .
F2 F -0.02346(11) 0.65983(6) 0.20088(5) 0.0329 1.0000 Uani . . . . . .
F3 F 0.18352(11) 0.50274(6) 0.15224(5) 0.0323 1.0000 Uani . . . . . .
F11 F 0.1639(2) 0.45694(9) 0.48657(6) 0.0791 1.0000 Uani . . . . . .
F12 F 0.34809(19) 0.5245(2) 0.47620(8) 0.1347 1.0000 Uani . . . . . .
F13 F 0.1574(2) 0.58045(9) 0.49746(6) 0.0742 1.0000 Uani . . . . . .
C4 C 0.12105(18) 0.55824(10) 0.26144(8) 0.0288 1.0000 Uani . . . . . .
C5 C 0.25664(19) 0.56382(11) 0.28527(9) 0.0340 1.0000 Uani . . . . . .
C6 C 0.2887(2) 0.55280(12) 0.34991(9) 0.0376 1.0000 Uani . . . . . .
C7 C 0.1849(2) 0.53343(11) 0.39221(9) 0.0368 1.0000 Uani . . . . . .
C8 C 0.0490(2) 0.52501(13) 0.36982(9) 0.0414 1.0000 Uani . . . . . .
C9 C 0.0184(2) 0.53851(12) 0.30565(9) 0.0371 1.0000 Uani . . . . . .
C10 C 0.2158(3) 0.52404(14) 0.46195(10) 0.0479 1.0000 Uani . . . . . .
C14 C 0.19597(18) 0.65494(10) 0.12941(8) 0.0281 1.0000 Uani . . . . . .
C15 C 0.1602(2) 0.73527(11) 0.12101(8) 0.0334 1.0000 Uani . . . . . .
C16 C 0.2465(2) 0.78934(12) 0.09068(10) 0.0432 1.0000 Uani . . . . . .
C17 C 0.3738(2) 0.76495(13) 0.06744(10) 0.0449 1.0000 Uani . . . . . .
C18 C 0.4118(2) 0.68596(13) 0.07405(10) 0.0450 1.0000 Uani . . . . . .
C19 C 0.3243(2) 0.63193(12) 0.10400(9) 0.0369 1.0000 Uani . . . . . .
C20 C -0.07719(19) 0.53571(10) 0.13060(8) 0.0309 1.0000 Uani . . . . . .
C21 C -0.0603(2) 0.48167(12) 0.07998(9) 0.0404 1.0000 Uani . . . . . .
C22 C -0.1721(3) 0.45183(14) 0.04450(11) 0.0516 1.0000 Uani . . . . . .
C23 C -0.3049(2) 0.47433(14) 0.05951(12) 0.0537 1.0000 Uani . . . . . .
C24 C -0.3263(2) 0.52592(14) 0.10991(12) 0.0494 1.0000 Uani . . . . . .
C25 C -0.2139(2) 0.55685(12) 0.14483(10) 0.0386 1.0000 Uani . . . . . .
C27 C 0.21494(18) 0.77547(10) 0.29213(8) 0.0298 1.0000 Uani . . . . . .
C28 C 0.34097(19) 0.82603(11) 0.27646(10) 0.0367 1.0000 Uani . . . . . .
C29 C 0.45138(19) 0.77263(12) 0.24685(10) 0.0384 1.0000 Uani . . . . . .
C30 C 0.5798(2) 0.81847(16) 0.22711(13) 0.0594 1.0000 Uani . . . . . .
C31 C -0.00945(18) 0.75071(10) 0.33966(9) 0.0305 1.0000 Uani . . . . . .
C32 C -0.1381(2) 0.77542(12) 0.37601(9) 0.0365 1.0000 Uani . . . . . .
C33 C -0.2371(2) 0.70464(14) 0.38092(11) 0.0482 1.0000 Uani . . . . . .
C34 C -0.3714(2) 0.72608(18) 0.41458(12) 0.0594 1.0000 Uani . . . . . .
C35 C 0.15967(19) 0.84108(10) 0.39688(8) 0.0295 1.0000 Uani . . . . . .
C36 C 0.2126(2) 0.77568(11) 0.44093(9) 0.0333 1.0000 Uani . . . . . .
C37 C 0.2861(2) 0.81248(12) 0.49911(9) 0.0360 1.0000 Uani . . . . . .
C38 C 0.3115(2) 0.75249(13) 0.55233(10) 0.0465 1.0000 Uani . . . . . .
C39 C 0.04528(19) 0.88879(10) 0.29982(8) 0.0301 1.0000 Uani . . . . . .
C40 C -0.0113(2) 0.87878(11) 0.23194(9) 0.0337 1.0000 Uani . . . . . .
C41 C -0.0984(2) 0.95115(11) 0.21315(9) 0.0349 1.0000 Uani . . . . . .
C42 C -0.1457(2) 0.94920(14) 0.14329(10) 0.0466 1.0000 Uani . . . . . .
N26 N 0.10233(15) 0.81422(8) 0.33205(7) 0.0272 1.0000 Uani . . . . . .
H51 H 0.3309 0.5754 0.2569 0.0414 1.0000 Uiso R . . . . .
H61 H 0.3815 0.5588 0.3652 0.0474 1.0000 Uiso R . . . . .
H81 H -0.0224 0.5111 0.3980 0.0510 1.0000 Uiso R . . . . .
H91 H -0.0767 0.5349 0.2913 0.0463 1.0000 Uiso R . . . . .
H151 H 0.0736 0.7540 0.1365 0.0417 1.0000 Uiso R . . . . .
H161 H 0.2193 0.8432 0.0863 0.0535 1.0000 Uiso R . . . . .
H171 H 0.4331 0.8019 0.0477 0.0554 1.0000 Uiso R . . . . .
H181 H 0.4977 0.6683 0.0585 0.0552 1.0000 Uiso R . . . . .
H191 H 0.3522 0.5778 0.1081 0.0460 1.0000 Uiso R . . . . .
H211 H 0.0314 0.4656 0.0689 0.0500 1.0000 Uiso R . . . . .
H221 H -0.1578 0.4162 0.0099 0.0640 1.0000 Uiso R . . . . .
H231 H -0.3826 0.4545 0.0353 0.0658 1.0000 Uiso R . . . . .
H241 H -0.4167 0.5411 0.1215 0.0612 1.0000 Uiso R . . . . .
H251 H -0.2306 0.5932 0.1787 0.0471 1.0000 Uiso R . . . . .
H271 H 0.2450 0.7291 0.3160 0.0365 1.0000 Uiso R . . . . .
H272 H 0.1709 0.7585 0.2523 0.0368 1.0000 Uiso R . . . . .
H282 H 0.3148 0.8665 0.2456 0.0460 1.0000 Uiso R . . . . .
H281 H 0.3774 0.8509 0.3145 0.0453 1.0000 Uiso R . . . . .
H291 H 0.4785 0.7326 0.2779 0.0480 1.0000 Uiso R . . . . .
H292 H 0.4122 0.7454 0.2096 0.0482 1.0000 Uiso R . . . . .
H301 H 0.6155 0.8475 0.2630 0.0897 1.0000 Uiso R . . . . .
H302 H 0.5552 0.8560 0.1935 0.0896 1.0000 Uiso R . . . . .
H303 H 0.6504 0.7818 0.2122 0.0892 1.0000 Uiso R . . . . .
H311 H -0.0368 0.7343 0.2961 0.0384 1.0000 Uiso R . . . . .
H312 H 0.0344 0.7061 0.3616 0.0372 1.0000 Uiso R . . . . .
H321 H -0.1130 0.7936 0.4197 0.0449 1.0000 Uiso R . . . . .
H322 H -0.1848 0.8189 0.3539 0.0451 1.0000 Uiso R . . . . .
H331 H -0.1910 0.6617 0.4050 0.0599 1.0000 Uiso R . . . . .
H332 H -0.2585 0.6857 0.3377 0.0602 1.0000 Uiso R . . . . .
H342 H -0.4197 0.7678 0.3917 0.0896 1.0000 Uiso R . . . . .
H341 H -0.3513 0.7441 0.4583 0.0895 1.0000 Uiso R . . . . .
H343 H -0.4318 0.6801 0.4166 0.0899 1.0000 Uiso R . . . . .
H352 H 0.0829 0.8686 0.4180 0.0369 1.0000 Uiso R . . . . .
H351 H 0.2319 0.8791 0.3885 0.0367 1.0000 Uiso R . . . . .
H361 H 0.2777 0.7420 0.4183 0.0418 1.0000 Uiso R . . . . .
H362 H 0.1348 0.7427 0.4551 0.0415 1.0000 Uiso R . . . . .
H371 H 0.2306 0.8563 0.5156 0.0447 1.0000 Uiso R . . . . .
H372 H 0.3740 0.8340 0.4852 0.0447 1.0000 Uiso R . . . . .
H382 H 0.3720 0.7100 0.5376 0.0709 1.0000 Uiso R . . . . .
H381 H 0.2229 0.7283 0.5649 0.0707 1.0000 Uiso R . . . . .
H383 H 0.3544 0.7771 0.5896 0.0705 1.0000 Uiso R . . . . .
H392 H -0.0295 0.9084 0.3272 0.0373 1.0000 Uiso R . . . . .
H391 H 0.1198 0.9281 0.2998 0.0380 1.0000 Uiso R . . . . .
H401 H -0.0678 0.8307 0.2285 0.0422 1.0000 Uiso R . . . . .
H402 H 0.0661 0.8739 0.2029 0.0422 1.0000 Uiso R . . . . .
H411 H -0.0445 0.9999 0.2206 0.0427 1.0000 Uiso R . . . . .
H412 H -0.1790 0.9533 0.2403 0.0433 1.0000 Uiso R . . . . .
H422 H -0.0659 0.9468 0.1160 0.0706 1.0000 Uiso R . . . . .
H421 H -0.1975 0.9965 0.1323 0.0706 1.0000 Uiso R . . . . .
H423 H -0.2023 0.9025 0.1350 0.0708 1.0000 Uiso R . . . . .

loop_
_atom_site_aniso_label
_atom_site_aniso_U_11
_atom_site_aniso_U_22
_atom_site_aniso_U_33
_atom_site_aniso_U_23
_atom_site_aniso_U_13
_atom_site_aniso_U_12
Si1 0.0296(2) 0.0240(2) 0.0254(2) -0.00115(17) -0.00048(17) 0.00253(18)
F2 0.0367(5) 0.0304(5) 0.0317(5) -0.0024(4) 0.0026(4) 0.0072(4)
F3 0.0365(5) 0.0262(5) 0.0341(5) -0.0022(4) 0.0007(4) 0.0065(4)
F11 0.1584(17) 0.0443(8) 0.0346(7) 0.0078(6) -0.0024(9) 0.0049(9)
F12 0.0606(11) 0.305(4) 0.0378(8) 0.0277(14) -0.0145(7) 0.0085(16)
F13 0.1376(15) 0.0501(8) 0.0347(7) -0.0110(6) -0.0056(8) 0.0101(9)
C4 0.0345(9) 0.0227(8) 0.0293(8) -0.0022(6) 0.0007(7) 0.0017(7)
C5 0.0342(9) 0.0366(10) 0.0312(9) 0.0005(7) 0.0004(7) 0.0028(8)
C6 0.0381(10) 0.0397(10) 0.0347(10) -0.0019(8) -0.0065(8) 0.0044(8)
C7 0.0490(11) 0.0347(10) 0.0265(9) 0.0006(7) -0.0023(8) 0.0050(8)
C8 0.0453(11) 0.0473(12) 0.0317(10) 0.0043(8) 0.0050(8) -0.0030(9)
C9 0.0363(10) 0.0417(11) 0.0331(9) 0.0016(8) -0.0012(8) -0.0032(8)
C10 0.0616(14) 0.0512(13) 0.0310(10) -0.0003(9) -0.0022(9) 0.0058(11)
C14 0.0304(8) 0.0287(8) 0.0252(8) -0.0020(7) -0.0038(6) 0.0003(7)
C15 0.0384(10) 0.0327(9) 0.0292(9) 0.0009(7) -0.0007(7) 0.0025(8)
C16 0.0540(12) 0.0335(10) 0.0422(11) 0.0070(8) 0.0014(9) 0.0002(9)
C17 0.0494(12) 0.0424(11) 0.0431(11) 0.0080(9) 0.0072(9) -0.0094(9)
C18 0.0399(11) 0.0475(12) 0.0478(12) 0.0001(9) 0.0117(9) -0.0013(9)
C19 0.0349(9) 0.0341(10) 0.0417(10) -0.0016(8) 0.0041(8) 0.0030(8)
C20 0.0347(9) 0.0286(9) 0.0295(9) 0.0064(7) 0.0003(7) -0.0020(7)
C21 0.0449(11) 0.0397(11) 0.0366(10) -0.0022(8) -0.0031(8) -0.0084(9)
C22 0.0621(14) 0.0481(13) 0.0443(12) -0.0011(10) -0.0107(10) -0.0200(11)
C23 0.0528(13) 0.0512(13) 0.0565(14) 0.0188(11) -0.0208(11) -0.0251(11)
C24 0.0332(10) 0.0495(12) 0.0653(15) 0.0276(11) -0.0050(10) -0.0094(9)
C25 0.0356(10) 0.0394(10) 0.0407(10) 0.0142(8) 0.0009(8) -0.0010(8)
C27 0.0332(9) 0.0269(8) 0.0294(8) -0.0049(7) 0.0028(7) 0.0017(7)
C28 0.0355(10) 0.0330(10) 0.0416(10) -0.0045(8) 0.0050(8) -0.0025(8)
C29 0.0325(9) 0.0431(11) 0.0397(10) -0.0038(8) 0.0029(8) 0.0033(8)
C30 0.0392(12) 0.0640(16) 0.0752(17) 0.0019(13) 0.0137(11) -0.0037(11)
C31 0.0349(9) 0.0255(8) 0.0312(9) -0.0033(7) 0.0002(7) -0.0043(7)
C32 0.0357(10) 0.0388(10) 0.0350(10) -0.0049(8) 0.0031(8) -0.0038(8)
C33 0.0416(11) 0.0502(13) 0.0530(13) -0.0032(10) 0.0080(9) -0.0113(10)
C34 0.0411(12) 0.0809(18) 0.0564(14) -0.0006(13) 0.0105(10) -0.0131(12)
C35 0.0348(9) 0.0265(8) 0.0271(8) -0.0053(7) 0.0001(7) -0.0015(7)
C36 0.0407(10) 0.0282(9) 0.0310(9) -0.0025(7) -0.0032(7) -0.0002(7)
C37 0.0381(10) 0.0349(10) 0.0350(10) -0.0060(8) -0.0027(8) -0.0011(8)
C38 0.0544(13) 0.0452(12) 0.0394(11) -0.0020(9) -0.0152(9) 0.0027(10)
C39 0.0363(9) 0.0231(8) 0.0309(9) -0.0017(7) 0.0003(7) 0.0023(7)
C40 0.0392(10) 0.0311(9) 0.0308(9) -0.0037(7) -0.0003(7) 0.0018(8)
C41 0.0361(9) 0.0340(9) 0.0345(9) -0.0017(8) -0.0018(7) 0.0013(8)
C42 0.0500(12) 0.0508(12) 0.0386(11) 0.0025(9) -0.0084(9) 0.0007(10)
N26 0.0303(7) 0.0231(7) 0.0281(7) -0.0033(5) 0.0017(6) -0.0007(6)

loop_
_atom_type_symbol
_atom_type_scat_dispersion_real
_atom_type_scat_dispersion_imag
_atom_type_scat_Cromer_Mann_a1
_atom_type_scat_Cromer_Mann_b1
_atom_type_scat_Cromer_Mann_a2
_atom_type_scat_Cromer_Mann_b2
_atom_type_scat_Cromer_Mann_a3
_atom_type_scat_Cromer_Mann_b3
_atom_type_scat_Cromer_Mann_a4
_atom_type_scat_Cromer_Mann_b4
_atom_type_scat_Cromer_Mann_c
_atom_type_scat_source
C 0.0033 0.0016 2.3100 20.8439 1.0200 10.2075 1.5886 0.5687 0.8650 51.6512 0.2156 'International Tables Vol C 4.2.6.8 and 6.1.1.4'
F 0.0171 0.0103 3.5392 10.2825 2.6412 4.2944 1.5170 0.2615 1.0243 26.1476 0.2776 'International Tables Vol C 4.2.6.8 and 6.1.1.4'
N 0.0061 0.0033 12.2126 0.0057 3.1322 9.8933 2.0125 28.9975 1.1663 0.5826 -11.5290 'International Tables Vol C 4.2.6.8 and 6.1.1.4'
O 0.0106 0.0060 3.0485 13.2771 2.2868 5.7011 1.5463 0.3239 0.8670 32.9089 0.2508 'International Tables Vol C 4.2.6.8 and 6.1.1.4'
Si 0.0817 0.0704 6.2915 2.4386 3.0353 32.3337 1.9891 0.6785 1.5410 81.6937 1.1407 'International Tables Vol C 4.2.6.8 and 6.1.1.4'
H 0.0000 0.0000 0.4930 10.5109 0.3229 26.1257 0.1402 3.1424 0.0408 57.7998 0.0030 'International Tables Vol C 4.2.6.8 and 6.1.1.4'

loop_
_geom_angle_atom_site_label_1
_geom_angle_site_symmetry_1
_geom_angle_atom_site_label_2
_geom_angle_site_symmetry_2
_geom_angle_atom_site_label_3
_geom_angle_site_symmetry_3
_geom_angle
_geom_angle_publ_flag
F2 . Si1 . F3 . 176.03(6) yes
F2 . Si1 . C4 . 87.59(6) yes
F3 . Si1 . C4 . 88.44(6) yes
F2 . Si1 . C14 . 90.95(7) yes
F3 . Si1 . C14 . 90.90(7) yes
C4 . Si1 . C14 . 118.50(8) yes
F2 . Si1 . C20 . 90.74(7) yes
F3 . Si1 . C20 . 91.39(7) yes
C4 . Si1 . C20 . 121.69(8) yes
C14 . Si1 . C20 . 119.81(7) yes
Si1 . C4 . C5 . 120.94(13) yes
Si1 . C4 . C9 . 122.48(14) yes
C5 . C4 . C9 . 116.50(16) yes
C4 . C5 . C6 . 122.11(18) yes
C4 . C5 . H51 . 119.8 no
C6 . C5 . H51 . 118.1 no
C5 . C6 . C7 . 119.82(18) yes
C5 . C6 . H61 . 120.5 no
C7 . C6 . H61 . 119.7 no
C6 . C7 . C8 . 119.65(17) yes
C6 . C7 . C10 . 120.79(19) yes
C8 . C7 . C10 . 119.52(19) yes
C7 . C8 . C9 . 119.68(18) yes
C7 . C8 . H81 . 120.5 no
C9 . C8 . H81 . 119.8 no
C4 . C9 . C8 . 122.18(18) yes
C4 . C9 . H91 . 119.1 no
C8 . C9 . H91 . 118.7 no
C7 . C10 . F11 . 113.18(19) yes
C7 . C10 . F13 . 112.86(18) yes
F11 . C10 . F13 . 102.75(18) yes
C7 . C10 . F12 . 113.85(19) yes
F11 . C10 . F12 . 106.7(2) yes
F13 . C10 . F12 . 106.7(2) yes
Si1 . C14 . C15 . 122.05(14) yes
Si1 . C14 . C19 . 122.30(14) yes
C15 . C14 . C19 . 115.65(17) yes
C14 . C15 . C16 . 122.47(18) yes
C14 . C15 . H151 . 119.4 no
C16 . C15 . H151 . 118.2 no
C15 . C16 . C17 . 120.32(19) yes
C15 . C16 . H161 . 120.1 no
C17 . C16 . H161 . 119.6 no
C16 . C17 . C18 . 118.86(19) yes
C16 . C17 . H171 . 120.2 no
C18 . C17 . H171 . 120.9 no
C17 . C18 . C19 . 120.55(19) yes
C17 . C18 . H181 . 120.0 no
C19 . C18 . H181 . 119.4 no
C14 . C19 . C18 . 122.12(18) yes
C14 . C19 . H191 . 118.5 no
C18 . C19 . H191 . 119.4 no
Si1 . C20 . C21 . 121.31(14) yes
Si1 . C20 . C25 . 122.33(15) yes
C21 . C20 . C25 . 116.26(18) yes
C20 . C21 . C22 . 122.4(2) yes
C20 . C21 . H211 . 118.8 no
C22 . C21 . H211 . 118.8 no
C21 . C22 . C23 . 119.7(2) yes
C21 . C22 . H221 . 120.9 no
C23 . C22 . H221 . 119.4 no
C22 . C23 . C24 . 119.7(2) yes
C22 . C23 . H231 . 120.5 no
C24 . C23 . H231 . 119.8 no
C23 . C24 . C25 . 120.5(2) yes
C23 . C24 . H241 . 120.8 no
C25 . C24 . H241 . 118.6 no
C20 . C25 . C24 . 121.3(2) yes
C20 . C25 . H251 . 119.3 no
C24 . C25 . H251 . 119.3 no
C28 . C27 . N26 . 117.18(14) yes
C28 . C27 . H271 . 109.0 no
N26 . C27 . H271 . 105.7 no
C28 . C27 . H272 . 108.7 no
N26 . C27 . H272 . 106.7 no
H271 . C27 . H272 . 109.3 no
C27 . C28 . C29 . 108.83(15) yes
C27 . C28 . H282 . 109.4 no
C29 . C28 . H282 . 108.6 no
C27 . C28 . H281 . 110.3 no
C29 . C28 . H281 . 110.0 no
H282 . C28 . H281 . 109.7 no
C28 . C29 . C30 . 112.81(18) yes
C28 . C29 . H291 . 108.6 no
C30 . C29 . H291 . 108.7 no
C28 . C29 . H292 . 109.5 no
C30 . C29 . H292 . 109.2 no
H291 . C29 . H292 . 108.0 no
C29 . C30 . H301 . 109.4 no
C29 . C30 . H302 . 109.4 no
H301 . C30 . H302 . 108.6 no
C29 . C30 . H303 . 110.1 no
H301 . C30 . H303 . 109.2 no
H302 . C30 . H303 . 110.1 no
C32 . C31 . N26 . 116.33(14) yes
C32 . C31 . H311 . 109.2 no
N26 . C31 . H311 . 106.3 no
C32 . C31 . H312 . 109.1 no
N26 . C31 . H312 . 106.5 no
H311 . C31 . H312 . 109.3 no
C31 . C32 . C33 . 109.62(16) yes
C31 . C32 . H321 . 110.7 no
C33 . C32 . H321 . 108.8 no
C31 . C32 . H322 . 110.0 no
C33 . C32 . H322 . 109.3 no
H321 . C32 . H322 . 108.3 no
C32 . C33 . C34 . 112.49(19) yes
C32 . C33 . H331 . 109.0 no
C34 . C33 . H331 . 108.6 no
C32 . C33 . H332 . 108.3 no
C34 . C33 . H332 . 109.5 no
H331 . C33 . H332 . 108.9 no
C33 . C34 . H342 . 110.4 no
C33 . C34 . H341 . 110.2 no
H342 . C34 . H341 . 109.1 no
C33 . C34 . H343 . 110.3 no
H342 . C34 . H343 . 108.3 no
H341 . C34 . H343 . 108.5 no
C36 . C35 . N26 . 116.14(14) yes
C36 . C35 . H352 . 108.5 no
N26 . C35 . H352 . 105.7 no
C36 . C35 . H351 . 110.6 no
N26 . C35 . H351 . 106.8 no
H352 . C35 . H351 . 108.8 no
C35 . C36 . C37 . 109.82(15) yes
C35 . C36 . H361 . 109.9 no
C37 . C36 . H361 . 109.0 no
C35 . C36 . H362 . 109.9 no
C37 . C36 . H362 . 109.6 no
H361 . C36 . H362 . 108.6 no
C36 . C37 . C38 . 112.55(16) yes
C36 . C37 . H371 . 109.6 no
C38 . C37 . H371 . 109.0 no
C36 . C37 . H372 . 108.0 no
C38 . C37 . H372 . 109.6 no
H371 . C37 . H372 . 108.1 no
C37 . C38 . H382 . 110.2 no
C37 . C38 . H381 . 109.7 no
H382 . C38 . H381 . 107.9 no
C37 . C38 . H383 . 111.7 no
H382 . C38 . H383 . 108.4 no
H381 . C38 . H383 . 108.9 no
C40 . C39 . N26 . 116.44(14) yes
C40 . C39 . H392 . 108.9 no
N26 . C39 . H392 . 106.3 no
C40 . C39 . H391 . 109.2 no
N26 . C39 . H391 . 107.2 no
H392 . C39 . H391 . 108.6 no
C39 . C40 . C41 . 109.97(14) yes
C39 . C40 . H401 . 110.7 no
C41 . C40 . H401 . 109.6 no
C39 . C40 . H402 . 108.8 no
C41 . C40 . H402 . 109.3 no
H401 . C40 . H402 . 108.5 no
C40 . C41 . C42 . 112.74(16) yes
C40 . C41 . H411 . 109.6 no
C42 . C41 . H411 . 108.8 no
C40 . C41 . H412 . 108.7 no
C42 . C41 . H412 . 109.2 no
H411 . C41 . H412 . 107.6 no
C41 . C42 . H422 . 109.7 no
C41 . C42 . H421 . 111.1 no
H422 . C42 . H421 . 107.9 no
C41 . C42 . H423 . 110.4 no
H422 . C42 . H423 . 108.2 no
H421 . C42 . H423 . 109.5 no
C31 . N26 . C35 . 111.23(13) yes
C31 . N26 . C27 . 105.57(12) yes
C35 . N26 . C27 . 111.13(13) yes
C31 . N26 . C39 . 111.68(13) yes
C35 . N26 . C39 . 105.97(12) yes
C27 . N26 . C39 . 111.37(13) yes

loop_
_geom_bond_atom_site_label_1
_geom_bond_site_symmetry_1
_geom_bond_atom_site_label_2
_geom_bond_site_symmetry_2
_geom_bond_distance
_geom_bond_publ_flag
Si1 . F2 . 1.7337(11) yes
Si1 . F3 . 1.7270(10) yes
Si1 . C4 . 1.9093(18) yes
Si1 . C14 . 1.9103(18) yes
Si1 . C20 . 1.9032(19) yes
F11 . C10 . 1.335(3) yes
F12 . C10 . 1.302(3) yes
F13 . C10 . 1.329(3) yes
C4 . C5 . 1.392(2) yes
C4 . C9 . 1.399(3) yes
C5 . C6 . 1.391(3) yes
C5 . H51 . 0.954 no
C6 . C7 . 1.380(3) yes
C6 . H61 . 0.949 no
C7 . C8 . 1.389(3) yes
C7 . C10 . 1.489(3) yes
C8 . C9 . 1.385(3) yes
C8 . H81 . 0.939 no
C9 . H91 . 0.961 no
C14 . C15 . 1.399(2) yes
C14 . C19 . 1.404(2) yes
C15 . C16 . 1.387(3) yes
C15 . H151 . 0.950 no
C16 . C17 . 1.384(3) yes
C16 . H161 . 0.943 no
C17 . C18 . 1.378(3) yes
C17 . H171 . 0.941 no
C18 . C19 . 1.389(3) yes
C18 . H181 . 0.939 no
C19 . H191 . 0.948 no
C20 . C21 . 1.402(3) yes
C20 . C25 . 1.397(3) yes
C21 . C22 . 1.390(3) yes
C21 . H211 . 0.953 no
C22 . C23 . 1.372(4) yes
C22 . H221 . 0.948 no
C23 . C24 . 1.378(4) yes
C23 . H231 . 0.956 no
C24 . C25 . 1.395(3) yes
C24 . H241 . 0.941 no
C25 . H251 . 0.947 no
C27 . C28 . 1.517(2) yes
C27 . N26 . 1.520(2) yes
C27 . H271 . 0.965 no
C27 . H272 . 0.970 no
C28 . C29 . 1.525(3) yes
C28 . H282 . 0.965 no
C28 . H281 . 0.959 no
C29 . C30 . 1.516(3) yes
C29 . H291 . 0.965 no
C29 . H292 . 0.972 no
C30 . H301 . 0.953 no
C30 . H302 . 0.968 no
C30 . H303 . 0.969 no
C31 . C32 . 1.517(2) yes
C31 . N26 . 1.522(2) yes
C31 . H311 . 0.983 no
C31 . H312 . 0.969 no
C32 . C33 . 1.524(3) yes
C32 . H321 . 0.987 no
C32 . H322 . 0.969 no
C33 . C34 . 1.521(3) yes
C33 . H331 . 0.980 no
C33 . H332 . 0.975 no
C34 . H342 . 0.962 no
C34 . H341 . 0.977 no
C34 . H343 . 0.966 no
C35 . C36 . 1.513(2) yes
C35 . N26 . 1.521(2) yes
C35 . H352 . 0.979 no
C35 . H351 . 0.960 no
C36 . C37 . 1.526(2) yes
C36 . H361 . 0.970 no
C36 . H362 . 0.978 no
C37 . C38 . 1.514(3) yes
C37 . H371 . 0.973 no
C37 . H372 . 0.967 no
C38 . H382 . 0.971 no
C38 . H381 . 0.982 no
C38 . H383 . 0.968 no
C39 . C40 . 1.519(2) yes
C39 . N26 . 1.517(2) yes
C39 . H392 . 0.981 no
C39 . H391 . 0.973 no
C40 . C41 . 1.521(3) yes
C40 . H401 . 0.973 no
C40 . H402 . 0.969 no
C41 . C42 . 1.521(3) yes
C41 . H411 . 0.978 no
C41 . H412 . 0.967 no
C42 . H422 . 0.962 no
C42 . H421 . 0.961 no
C42 . H423 . 0.966 no

loop_
_geom_torsion_atom_site_label_1
_geom_torsion_site_symmetry_1
_geom_torsion_atom_site_label_2
_geom_torsion_site_symmetry_2
_geom_torsion_atom_site_label_3
_geom_torsion_site_symmetry_3
_geom_torsion_atom_site_label_4
_geom_torsion_site_symmetry_4
_geom_torsion
_geom_torsion_publ_flag
F2 . Si1 . C4 . C5 . -116.9(3) yes
F2 . Si1 . C4 . C9 . 59.9(4) yes
F3 . Si1 . C4 . C5 . 63.1(3) yes
F3 . Si1 . C4 . C9 . -120.2(4) yes
C14 . Si1 . C4 . C5 . -27.1(4) yes
C14 . Si1 . C4 . C9 . 149.7(3) yes
C20 . Si1 . C4 . C5 . 153.7(3) yes
C20 . Si1 . C4 . C9 . -29.5(5) yes
F2 . Si1 . C14 . C15 . -11.1(3) yes
F2 . Si1 . C14 . C19 . 167.9(3) yes
F3 . Si1 . C14 . C15 . 172.4(3) yes
F3 . Si1 . C14 . C19 . -8.6(4) yes
C4 . Si1 . C14 . C15 . -98.9(4) yes
C4 . Si1 . C14 . C19 . 80.2(4) yes
C20 . Si1 . C14 . C15 . 80.3(4) yes
C20 . Si1 . C14 . C19 . -100.7(4) yes
F2 . Si1 . C20 . C21 . 158.9(4) yes
F2 . Si1 . C20 . C25 . -17.4(3) yes
F3 . Si1 . C20 . C21 . -24.4(4) yes
F3 . Si1 . C20 . C25 . 159.3(3) yes
C4 . Si1 . C20 . C21 . -113.5(4) yes
C4 . Si1 . C20 . C25 . 70.3(4) yes
C14 . Si1 . C20 . C21 . 67.4(4) yes
C14 . Si1 . C20 . C25 . -108.9(4) yes
Si1 . C4 . C5 . C6 . 175.1(3) yes
Si1 . C4 . C5 . H51 . -5.0 no
C9 . C4 . C5 . C6 . -1.9(5) yes
C9 . C4 . C5 . H51 . 178.0 no
Si1 . C4 . C9 . C8 . -177.0(3) yes
Si1 . C4 . C9 . H91 . 2.2 no
C5 . C4 . C9 . C8 . -0.1(5) yes
C5 . C4 . C9 . H91 . 179.1 no
C4 . C5 . C6 . C7 . 1.9(5) yes
C4 . C5 . C6 . H61 . -177.8 no
H51 . C5 . C6 . C7 . -178.0 no
H51 . C5 . C6 . H61 . 2.3 no
C5 . C6 . C7 . C8 . 0.1(5) yes
C5 . C6 . C7 . C10 . -177.9(3) yes
H61 . C6 . C7 . C8 . 179.8 no
H61 . C6 . C7 . C10 . 1.8 no
C6 . C7 . C8 . C9 . -2.0(5) yes
C6 . C7 . C8 . H81 . 179.1 no
C10 . C7 . C8 . C9 . 176.1(3) yes
C10 . C7 . C8 . H81 . -2.9 no
C6 . C7 . C10 . F11 . -131.2(4) yes
C6 . C7 . C10 . F13 . 112.7(4) yes
C6 . C7 . C10 . F12 . -9.2(6) yes
C8 . C7 . C10 . F11 . 50.8(5) yes
C8 . C7 . C10 . F13 . -65.3(5) yes
C8 . C7 . C10 . F12 . 172.8(4) yes
C7 . C8 . C9 . C4 . 2.0(5) yes
C7 . C8 . C9 . H91 . -177.2 no
H81 . C8 . C9 . C4 . -179.1 no
H81 . C8 . C9 . H91 . 1.8 no
Si1 . C14 . C15 . C16 . 177.9(3) yes
Si1 . C14 . C15 . H151 . -2.2 no
C19 . C14 . C15 . C16 . -1.2(4) yes
C19 . C14 . C15 . H151 . 178.7 no
Si1 . C14 . C19 . C18 . -177.3(3) yes
Si1 . C14 . C19 . H191 . 1.8 no
C15 . C14 . C19 . C18 . 1.7(5) yes
C15 . C14 . C19 . H191 . -179.1 no
C14 . C15 . C16 . C17 . -0.2(5) yes
C14 . C15 . C16 . H161 . -179.3 no
H151 . C15 . C16 . C17 . 179.9 no
H151 . C15 . C16 . H161 . 0.8 no
C15 . C16 . C17 . C18 . 1.1(5) yes
C15 . C16 . C17 . H171 . -178.7 no
H161 . C16 . C17 . C18 . -179.8 no
H161 . C16 . C17 . H171 . 0.5 no
C16 . C17 . C18 . C19 . -0.5(6) yes
C16 . C17 . C18 . H181 . 179.9 no
H171 . C17 . C18 . C19 . 179.2 no
H171 . C17 . C18 . H181 . -0.3 no
C17 . C18 . C19 . C14 . -0.9(5) yes
C17 . C18 . C19 . H191 . 180.0 no
H181 . C18 . C19 . C14 . 178.6 no
H181 . C18 . C19 . H191 . -0.5 no
Si1 . C20 . C21 . C22 . -175.0(3) yes
Si1 . C20 . C21 . H211 . 3.7 no
C25 . C20 . C21 . C22 . 1.5(5) yes
C25 . C20 . C21 . H211 . -179.8 no
Si1 . C20 . C25 . C24 . 176.0(3) yes
Si1 . C20 . C25 . H251 . -3.6 no
C21 . C20 . C25 . C24 . -0.5(5) yes
C21 . C20 . C25 . H251 . 179.9 no
C20 . C21 . C22 . C23 . -1.1(5) yes
C20 . C21 . C22 . H221 . 178.7 no
H211 . C21 . C22 . C23 . -179.8 no
H211 . C21 . C22 . H221 . -0.0 no
C21 . C22 . C23 . C24 . -0.4(5) yes
C21 . C22 . C23 . H231 . 179.6 no
H221 . C22 . C23 . C24 . 179.8 no
H221 . C22 . C23 . H231 . -0.2 no
C22 . C23 . C24 . C25 . 1.5(5) yes
C22 . C23 . C24 . H241 . -178.6 no
H231 . C23 . C24 . C25 . -178.5 no
H231 . C23 . C24 . H241 . 1.4 no
C23 . C24 . C25 . C20 . -1.0(5) yes
C23 . C24 . C25 . H251 . 178.6 no
H241 . C24 . C25 . C20 . 179.1 no
H241 . C24 . C25 . H251 . -1.3 no
N26 . C27 . C28 . C29 . 170.1(3) yes
N26 . C27 . C28 . H282 . -71.3 no
N26 . C27 . C28 . H281 . 49.4 no
H271 . C27 . C28 . C29 . 50.2 no
H271 . C27 . C28 . H282 . 168.7 no
H271 . C27 . C28 . H281 . -70.5 no
H272 . C27 . C28 . C29 . -68.9 no
H272 . C27 . C28 . H282 . 49.7 no
H272 . C27 . C28 . H281 . 170.4 no
C28 . C27 . N26 . C31 . 179.6(3) yes
C28 . C27 . N26 . C35 . -59.6(4) yes
C28 . C27 . N26 . C39 . 58.3(4) yes
H271 . C27 . N26 . C31 . -58.7 no
H271 . C27 . N26 . C35 . 62.0 no
H271 . C27 . N26 . C39 . 179.9 no
H272 . C27 . N26 . C31 . 57.6 no
H272 . C27 . N26 . C35 . 178.3 no
H272 . C27 . N26 . C39 . -63.8 no
C27 . C28 . C29 . C30 . 177.8(4) yes
C27 . C28 . C29 . H291 . -61.7 no
C27 . C28 . C29 . H292 . 56.0 no
H282 . C28 . C29 . C30 . 58.7 no
H282 . C28 . C29 . H291 . 179.2 no
H282 . C28 . C29 . H292 . -63.1 no
H281 . C28 . C29 . C30 . -61.3 no
H281 . C28 . C29 . H291 . 59.2 no
H281 . C28 . C29 . H292 . 176.9 no
C28 . C29 . C30 . H301 . 54.9 no
C28 . C29 . C30 . H302 . -64.0 no
C28 . C29 . C30 . H303 . 174.9 no
H291 . C29 . C30 . H301 . -65.6 no
H291 . C29 . C30 . H302 . 175.6 no
H291 . C29 . C30 . H303 . 54.4 no
H292 . C29 . C30 . H301 . 176.9 no
H292 . C29 . C30 . H302 . 58.0 no
H292 . C29 . C30 . H303 . -63.1 no
N26 . C31 . C32 . C33 . -178.4(3) yes
N26 . C31 . C32 . H321 . -58.3 no
N26 . C31 . C32 . H322 . 61.4 no
H311 . C31 . C32 . C33 . 61.4 no
H311 . C31 . C32 . H321 . -178.5 no
H311 . C31 . C32 . H322 . -58.8 no
H312 . C31 . C32 . C33 . -57.9 no
H312 . C31 . C32 . H321 . 62.1 no
H312 . C31 . C32 . H322 . -178.2 no
C32 . C31 . N26 . C35 . 61.6(4) yes
C32 . C31 . N26 . C27 . -177.7(3) yes
C32 . C31 . N26 . C39 . -56.5(4) yes
H311 . C31 . N26 . C35 . -176.6 no
H311 . C31 . N26 . C27 . -56.0 no
H311 . C31 . N26 . C39 . 65.2 no
H312 . C31 . N26 . C35 . -60.2 no
H312 . C31 . N26 . C27 . 60.5 no
H312 . C31 . N26 . C39 . -178.4 no
C31 . C32 . C33 . C34 . -177.7(4) yes
C31 . C32 . C33 . H331 . 61.8 no
C31 . C32 . C33 . H332 . -56.6 no
H321 . C32 . C33 . C34 . 61.0 no
H321 . C32 . C33 . H331 . -59.4 no
H321 . C32 . C33 . H332 . -177.8 no
H322 . C32 . C33 . C34 . -57.0 no
H322 . C32 . C33 . H331 . -177.5 no
H322 . C32 . C33 . H332 . 64.1 no
C32 . C33 . C34 . H342 . 59.9 no
C32 . C33 . C34 . H341 . -60.6 no
C32 . C33 . C34 . H343 . 179.6 no
H331 . C33 . C34 . H342 . -179.3 no
H331 . C33 . C34 . H341 . 60.1 no
H331 . C33 . C34 . H343 . -59.6 no
H332 . C33 . C34 . H342 . -60.5 no
H332 . C33 . C34 . H341 . 178.9 no
H332 . C33 . C34 . H343 . 59.2 no
N26 . C35 . C36 . C37 . 171.5(3) yes
N26 . C35 . C36 . H361 . 51.5 no
N26 . C35 . C36 . H362 . -67.9 no
H352 . C35 . C36 . C37 . -69.7 no
H352 . C35 . C36 . H361 . 170.4 no
H352 . C35 . C36 . H362 . 50.9 no
H351 . C35 . C36 . C37 . 49.6 no
H351 . C35 . C36 . H361 . -70.3 no
H351 . C35 . C36 . H362 . 170.2 no
C36 . C35 . N26 . C31 . 53.6(4) yes
C36 . C35 . N26 . C27 . -63.7(4) yes
C36 . C35 . N26 . C39 . 175.2(3) yes
H352 . C35 . N26 . C31 . -66.7 no
H352 . C35 . N26 . C27 . 176.0 no
H352 . C35 . N26 . C39 . 54.8 no
H351 . C35 . N26 . C31 . 177.5 no
H351 . C35 . N26 . C27 . 60.2 no
H351 . C35 . N26 . C39 . -60.9 no
C35 . C36 . C37 . C38 . 166.4(4) yes
C35 . C36 . C37 . H371 . 45.0 no
C35 . C36 . C37 . H372 . -72.5 no
H361 . C36 . C37 . C38 . -73.1 no
H361 . C36 . C37 . H371 . 165.5 no
H361 . C36 . C37 . H372 . 47.9 no
H362 . C36 . C37 . C38 . 45.6 no
H362 . C36 . C37 . H371 . -75.7 no
H362 . C36 . C37 . H372 . 166.7 no
C36 . C37 . C38 . H382 . 62.0 no
C36 . C37 . C38 . H381 . -56.6 no
C36 . C37 . C38 . H383 . -177.5 no
H371 . C37 . C38 . H382 . -176.2 no
H371 . C37 . C38 . H381 . 65.2 no
H371 . C37 . C38 . H383 . -55.7 no
H372 . C37 . C38 . H382 . -58.1 no
H372 . C37 . C38 . H381 . -176.8 no
H372 . C37 . C38 . H383 . 62.4 no
N26 . C39 . C40 . C41 . 164.8(3) yes
N26 . C39 . C40 . H401 . 43.6 no
N26 . C39 . C40 . H402 . -75.5 no
H392 . C39 . C40 . C41 . 44.7 no
H392 . C39 . C40 . H401 . -76.5 no
H392 . C39 . C40 . H402 . 164.3 no
H391 . C39 . C40 . C41 . -73.7 no
H391 . C39 . C40 . H401 . 165.1 no
H391 . C39 . C40 . H402 . 45.9 no
C40 . C39 . N26 . C31 . -62.1(4) yes
C40 . C39 . N26 . C35 . 176.6(3) yes
C40 . C39 . N26 . C27 . 55.6(4) yes
H392 . C39 . N26 . C31 . 59.4 no
H392 . C39 . N26 . C35 . -61.9 no
H392 . C39 . N26 . C27 . 177.1 no
H391 . C39 . N26 . C31 . 175.4 no
H391 . C39 . N26 . C35 . 54.1 no
H391 . C39 . N26 . C27 . -66.9 no
C39 . C40 . C41 . C42 . 173.9(3) yes
C39 . C40 . C41 . H411 . 52.6 no
C39 . C40 . C41 . H412 . -64.8 no
H401 . C40 . C41 . C42 . -64.2 no
H401 . C40 . C41 . H411 . 174.5 no
H401 . C40 . C41 . H412 . 57.1 no
H402 . C40 . C41 . C42 . 54.6 no
H402 . C40 . C41 . H411 . -66.7 no
H402 . C40 . C41 . H412 . 175.9 no
C40 . C41 . C42 . H422 . -58.7 no
C40 . C41 . C42 . H421 . -177.9 no
C40 . C41 . C42 . H423 . 60.5 no
H411 . C41 . C42 . H422 . 63.0 no
H411 . C41 . C42 . H421 . -56.1 no
H411 . C41 . C42 . H423 . -177.8 no
H412 . C41 . C42 . H422 . -179.7 no
H412 . C41 . C42 . H421 . 61.1 no
H412 . C41 . C42 . H423 . -60.5 no
